data_4503780
loop_
_publ_author_name
'Breen, Meghan E.'
'Tameze, Shella L.'
'Dougherty, William G.'
'Kassel, W. Scott'
'Wheeler, Kraig A.'

_publ_section_title
;
 Structural Studies of Enantiomers, Racemates, and Quasiracemates.
 2-(3-Bromophenoxy)propionic Acid and 2-(3-Methoxyphenoxy)propionic Acid
;
_journal_issue 10
_journal_name_full 'Crystal Growth &amp; Design'
_journal_page_first 3863
_journal_paper_doi 10.1021/cg800449r
_journal_volume 8
_journal_year 2008
_chemical_formula_moiety 'C9 H9 Br O3'
_chemical_formula_sum 'C9 H9 Br O3'
_chemical_formula_weight 245.07
_chemical_name_systematic
; 
( rac) 2-(3-bromophenoxy)propionic acid (polymorph II)
;
_space_group_IT_number 14
_symmetry_cell_setting monoclinic
_symmetry_space_group_name_Hall '-P 2yn'
_symmetry_space_group_name_H-M 'P 1 21/n 1'
_atom_sites_solution_hydrogens geom
_atom_sites_solution_primary direct
_atom_sites_solution_secondary difmap
_audit_creation_method SHELXL-97
_cell_angle_alpha 90.00
_cell_angle_beta 91.773(3)
_cell_angle_gamma 90.00
_cell_formula_units_Z 4
_cell_length_a 6.5305(5)
_cell_length_b 4.7954(3)
_cell_length_c 29.301(2)
_cell_measurement_reflns_used 5643
_cell_measurement_temperature 173(2)
_cell_measurement_theta_max 67.144
_cell_measurement_theta_min 3.002
_cell_volume 917.16(11)
_computing_cell_refinement SMART
_computing_data_collection 'SMART (Bruker, 2001)'
_computing_data_reduction
;
SAINT (Bruker, 2002) and XPREP (Bruker, 2001)
;
_computing_molecular_graphics 'XSEED (Barbour, 2001)'
_computing_publication_material 'XSEED (Barbour, 2001)'
_computing_structure_refinement 'SHELXTL (Bruker, 2000)'
_computing_structure_solution 'SHELXTL (Bruker, 2000)'
_diffrn_ambient_temperature 173(2)
_diffrn_measured_fraction_theta_full 0.987
_diffrn_measured_fraction_theta_max 0.987
_diffrn_measurement_device_type 'Bruker-AXS Kappa APEX II CCD'
_diffrn_measurement_method 'phi and omega scans'
_diffrn_radiation_monochromator graphite
_diffrn_radiation_source 'fine-focus sealed tube'
_diffrn_radiation_type MoK\a
_diffrn_radiation_wavelength 0.71073
_diffrn_reflns_av_R_equivalents 0.0259
_diffrn_reflns_av_sigmaI/netI 0.0251
_diffrn_reflns_limit_h_max 6
_diffrn_reflns_limit_h_min -7
_diffrn_reflns_limit_k_max 4
_diffrn_reflns_limit_k_min -5
_diffrn_reflns_limit_l_max 34
_diffrn_reflns_limit_l_min -34
_diffrn_reflns_number 6178
_diffrn_reflns_theta_full 25.30
_diffrn_reflns_theta_max 25.30
_diffrn_reflns_theta_min 1.39
_diffrn_standards_decay_% 0
_diffrn_standards_interval_count variable
_exptl_absorpt_coefficient_mu 4.451
_exptl_absorpt_correction_T_max 0.8780
_exptl_absorpt_correction_T_min 0.3584
_exptl_absorpt_correction_type multi-scan
_exptl_absorpt_process_details 'SADABS v2.05'
_exptl_crystal_colour colorless
_exptl_crystal_density_diffrn 1.775
_exptl_crystal_density_method 'not measured'
_exptl_crystal_description 'transparent plate'
_exptl_crystal_F_000 488
_exptl_crystal_size_max 0.29
_exptl_crystal_size_mid 0.20
_exptl_crystal_size_min 0.03
_refine_diff_density_max 0.639
_refine_diff_density_min -0.515
_refine_diff_density_rms 0.102
_refine_ls_extinction_method none
_refine_ls_goodness_of_fit_ref 1.069
_refine_ls_hydrogen_treatment mixed
_refine_ls_matrix_type full
_refine_ls_number_parameters 123
_refine_ls_number_reflns 1643
_refine_ls_number_restraints 0
_refine_ls_restrained_S_all 1.069
_refine_ls_R_factor_all 0.0257
_refine_ls_R_factor_gt 0.0253
_refine_ls_shift/su_max 0.001
_refine_ls_shift/su_mean 0.000
_refine_ls_structure_factor_coef Fsqd
_refine_ls_weighting_details 'calc w=1/[\s^2^(Fo^2^)+(0.0413P)^2^+0.8208P] where P=(Fo^2^+2Fc^2^)/3'
_refine_ls_weighting_scheme calc
_refine_ls_wR_factor_gt 0.0661
_refine_ls_wR_factor_ref 0.0665
_reflns_number_gt 1612
_reflns_number_total 1643
_reflns_threshold_expression >2sigma(I)
_cod_data_source_file cg800449r_si_001.cif
_cod_data_source_block c:(rac)-3-II
_cod_depositor_comments
;
The following automatic conversions were performed:

'_symmetry_cell_setting' value 'Monoclinic' changed to 'monoclinic'
according to /home/saulius/struct/CIF-dictionaries/cif_core.dic
dictionary named 'cif_core.dic' version 2.4.1 from 2010-06-29.

Automatic conversion script
Id: cif_fix_values 1715 2011-07-08 13:25:40Z adriana 
;
_cod_original_sg_symbol_H-M 'P 21/n'
_cod_database_code 4503780

loop_
_symmetry_equiv_pos_as_xyz
'x, y, z'
'-x+1/2, y+1/2, -z+1/2'
'-x, -y, -z'
'x-1/2, -y-1/2, z-1/2'

loop_
_atom_site_label
_atom_site_type_symbol
_atom_site_fract_x
_atom_site_fract_y
_atom_site_fract_z
_atom_site_U_iso_or_equiv
_atom_site_adp_type
_atom_site_occupancy
_atom_site_symmetry_multiplicity
_atom_site_calc_flag
_atom_site_refinement_flags
Br1 Br 0.19937(3) 1.20037(4) 0.654522(7) 0.01816(12) Uani 1 1 d .
O1 O 0.6654(3) 0.8030(3) 0.50890(6) 0.0166(4) Uani 1 1 d .
O2 O 0.6104(2) 0.4169(3) 0.55002(5) 0.0165(3) Uani 1 1 d .
O3 O 0.8608(2) 0.6154(3) 0.61939(5) 0.0139(3) Uani 1 1 d .
C1 C 0.6981(3) 0.6376(5) 0.54415(7) 0.0125(4) Uani 1 1 d .
C2 C 0.8675(3) 0.7490(5) 0.57619(7) 0.0136(4) Uani 1 1 d .
H2 H 0.8532 0.9554 0.5799 0.016 Uiso 1 1 calc R
C3 C 1.0754(3) 0.6792(5) 0.55674(8) 0.0180(5) Uani 1 1 d .
H3A H 1.1846 0.7413 0.5781 0.027 Uiso 1 1 calc R
H3B H 1.0893 0.7743 0.5274 0.027 Uiso 1 1 calc R
H3C H 1.0858 0.4773 0.5523 0.027 Uiso 1 1 calc R
C4 C 0.7085(3) 0.6928(4) 0.64830(7) 0.0127(5) Uani 1 1 d .
C5 C 0.5571(3) 0.8879(4) 0.63759(7) 0.0138(4) Uani 1 1 d .
H5 H 0.5529 0.9808 0.6089 0.017 Uiso 1 1 calc R
C6 C 0.4115(3) 0.9430(4) 0.67028(7) 0.0136(4) Uani 1 1 d .
C7 C 0.4145(3) 0.8158(4) 0.71250(8) 0.0153(4) Uani 1 1 d .
H7 H 0.3142 0.8590 0.7342 0.018 Uiso 1 1 calc R
C8 C 0.5691(3) 0.6219(5) 0.72240(7) 0.0156(4) Uani 1 1 d .
H8 H 0.5743 0.5316 0.7513 0.019 Uiso 1 1 calc R
C9 C 0.7150(3) 0.5594(4) 0.69060(7) 0.0145(4) Uani 1 1 d .
H9 H 0.8191 0.4263 0.6976 0.017 Uiso 1 1 calc R
H1 H 0.595(5) 0.744(6) 0.4972(12) 0.016(9) Uiso 1 1 d .

loop_
_atom_site_aniso_label
_atom_site_aniso_U_11
_atom_site_aniso_U_22
_atom_site_aniso_U_33
_atom_site_aniso_U_23
_atom_site_aniso_U_13
_atom_site_aniso_U_12
Br1 0.01731(16) 0.01831(17) 0.01885(16) -0.00218(7) 0.00036(10) 0.00518(7)
O1 0.0190(9) 0.0170(9) 0.0133(8) 0.0021(6) -0.0058(7) -0.0014(6)
O2 0.0207(8) 0.0166(8) 0.0120(7) 0.0021(6) -0.0021(6) -0.0023(6)
O3 0.0138(7) 0.0190(7) 0.0089(7) 0.0012(6) 0.0012(5) 0.0051(6)
C1 0.0128(10) 0.0153(9) 0.0097(9) -0.0016(8) 0.0026(7) 0.0048(8)
C2 0.0150(10) 0.0166(9) 0.0092(10) 0.0002(8) 0.0002(8) 0.0012(8)
C3 0.0136(10) 0.0263(12) 0.0142(10) -0.0009(8) 0.0013(8) 0.0011(8)
C4 0.0127(11) 0.0144(12) 0.0109(10) -0.0036(7) -0.0009(8) -0.0002(7)
C5 0.0154(10) 0.0146(10) 0.0113(9) -0.0009(8) -0.0007(7) -0.0004(8)
C6 0.0127(9) 0.0107(9) 0.0171(10) -0.0028(8) -0.0023(8) 0.0010(8)
C7 0.0162(10) 0.0162(11) 0.0138(10) -0.0033(7) 0.0043(8) -0.0010(8)
C8 0.0206(10) 0.0165(10) 0.0099(9) 0.0014(8) -0.0004(8) -0.0008(9)
C9 0.0157(10) 0.0147(10) 0.0129(9) -0.0005(7) -0.0026(7) 0.0026(8)

loop_
_atom_type_symbol
_atom_type_description
_atom_type_scat_dispersion_real
_atom_type_scat_dispersion_imag
_atom_type_scat_source
C C 0.0033 0.0016 'International Tables Vol C Tables 4.2.6.8 and 6.1.1.4'
H H 0.0000 0.0000 'International Tables Vol C Tables 4.2.6.8 and 6.1.1.4'
O O 0.0106 0.0060 'International Tables Vol C Tables 4.2.6.8 and 6.1.1.4'
Br Br -0.2901 2.4595 'International Tables Vol C Tables 4.2.6.8 and 6.1.1.4'

loop_
_geom_angle_atom_site_label_1
_geom_angle_atom_site_label_2
_geom_angle_atom_site_label_3
_geom_angle
C1 O1 H1 105(3)
C4 O3 C2 117.98(16)
O2 C1 O1 124.7(2)
O2 C1 C2 123.55(19)
O1 C1 C2 111.68(19)
O3 C2 C1 110.41(18)
O3 C2 C3 106.62(17)
C1 C2 C3 109.28(17)
O3 C2 H2 110.2
C1 C2 H2 110.2
C3 C2 H2 110.2
C2 C3 H3A 109.5
C2 C3 H3B 109.5
H3A C3 H3B 109.5
C2 C3 H3C 109.5
H3A C3 H3C 109.5
H3B C3 H3C 109.5
O3 C4 C5 124.38(19)
O3 C4 C9 114.86(18)
C5 C4 C9 120.8(2)
C4 C5 C6 117.85(19)
C4 C5 H5 121.1
C6 C5 H5 121.1
C7 C6 C5 122.78(19)
C7 C6 Br1 119.64(16)
C5 C6 Br1 117.57(15)
C6 C7 C8 118.1(2)
C6 C7 H7 121.0
C8 C7 H7 121.0
C9 C8 C7 120.79(19)
C9 C8 H8 119.6
C7 C8 H8 119.6
C8 C9 C4 119.72(19)
C8 C9 H9 120.1
C4 C9 H9 120.1

loop_
_geom_bond_atom_site_label_1
_geom_bond_atom_site_label_2
_geom_bond_distance
Br1 C6 1.902(2)
O1 C1 1.314(3)
O1 H1 0.63(3)
O2 C1 1.218(3)
O3 C4 1.377(3)
O3 C2 1.421(3)
C1 C2 1.525(3)
C2 C3 1.526(3)
C2 H2 1.0000
C3 H3A 0.9800
C3 H3B 0.9800
C3 H3C 0.9800
C4 C5 1.390(3)
C4 C9 1.394(3)
C5 C6 1.395(3)
C5 H5 0.9500
C6 C7 1.379(3)
C7 C8 1.397(3)
C7 H7 0.9500
C8 C9 1.386(3)
C8 H8 0.9500
C9 H9 0.9500

loop_
_geom_hbond_atom_site_label_D
_geom_hbond_atom_site_label_H
_geom_hbond_atom_site_label_A
_geom_hbond_distance_DH
_geom_hbond_distance_HA
_geom_hbond_distance_DA
_geom_hbond_angle_DHA
_geom_hbond_site_symmetry_A
O1 H1 O2 0.63(3) 2.05(4) 2.673(2) 170(4) 3_666

loop_
_geom_torsion_atom_site_label_1
_geom_torsion_atom_site_label_2
_geom_torsion_atom_site_label_3
_geom_torsion_atom_site_label_4
_geom_torsion
C4 O3 C2 C1 -75.0(2)
C4 O3 C2 C3 166.41(17)
O2 C1 C2 O3 -19.1(3)
O1 C1 C2 O3 163.43(17)
O2 C1 C2 C3 97.8(2)
O1 C1 C2 C3 -79.6(2)
C2 O3 C4 C5 1.8(3)
C2 O3 C4 C9 -178.13(18)
O3 C4 C5 C6 179.37(18)
C9 C4 C5 C6 -0.7(3)
C4 C5 C6 C7 1.1(3)
C4 C5 C6 Br1 -177.84(15)
C5 C6 C7 C8 -0.7(3)
Br1 C6 C7 C8 178.15(16)
C6 C7 C8 C9 0.0(3)
C7 C8 C9 C4 0.4(3)
O3 C4 C9 C8 179.93(18)
C5 C4 C9 C8 0.0(3)
